data_7016469
loop_
_publ_author_name
'Bungu, Peter N.'
'Otto, Stefanus'

_publ_section_title
;
 Evaluation of ligand effects in the modified cobalt hydroformylation
 of 1-octene. Crystal structures of [Co(L)(CO)(3)](2) (L = PA-C(5),
 PCy(3) and PCyp(3)).
;
_journal_issue 36
_journal_name_full 'Dalton transactions (Cambridge, England : 2003)'
_journal_page_first 9238
_journal_page_last 9249
_journal_paper_doi 10.1039/c1dt10581g
_journal_volume 40
_journal_year 2011
_chemical_formula_moiety 'C59 H92 Co3 O18 P3'
_chemical_formula_sum 'C59 H92 Co3 O18 P3'
_chemical_formula_weight 1359.03
_chemical_name_common
;
Hexacarbonyl-bis(1,3,5,7-tetramethyl-8-pentyl-2,4,6-trioxa-8-
phosphatricyclo (3.3.1.13,7)decane)-dicobalt
;
_chemical_name_systematic
;
Hexacarbonyl-bis(1,3,5,7-tetramethyl-8-pentyl-2,4,6-trioxa-8-phosphatricyclo
[3.3.1.13,7]decane)-dicobalt
;
_space_group_IT_number 2
_symmetry_cell_setting triclinic
_symmetry_space_group_name_Hall '-P 1'
_symmetry_space_group_name_H-M 'P -1'
_atom_sites_solution_hydrogens geom
_atom_sites_solution_primary direct
_atom_sites_solution_secondary difmap
_audit_creation_method SHELXL-97
_cell_angle_alpha 74.135(5)
_cell_angle_beta 87.832(5)
_cell_angle_gamma 89.739(5)
_cell_formula_units_Z 2
_cell_length_a 12.941(5)
_cell_length_b 14.771(5)
_cell_length_c 17.930(5)
_cell_measurement_reflns_used 6186
_cell_measurement_temperature 100(2)
_cell_measurement_theta_max 27.36
_cell_measurement_theta_min 2.36
_cell_volume 3294.4(19)
_computing_cell_refinement 'SAINT-Plus (Bruker, 2004)'
_computing_data_collection 'Apex2 (Bruker, 2005)'
_computing_data_reduction 'SAINT-Plus and XPREP (Bruker, 2004)'
_computing_molecular_graphics 'DIAMOND (Brandenburg & Berndt, 1999)'
_computing_publication_material 'SHELXL-97 (Sheldrick, 1997b)'
_computing_structure_refinement 'SHELXL-97 (Sheldrick, 1997b)'
_computing_structure_solution 'SHELXS-97 (Sheldrick, 1997a)'
_diffrn_ambient_temperature 100(2)
_diffrn_detector_area_resol_mean 512
_diffrn_measured_fraction_theta_full 0.995
_diffrn_measured_fraction_theta_max 0.995
_diffrn_measurement_device_type 'Bruker SMART ApexII 4K CCD'
_diffrn_measurement_method 'phi and omega scans'
_diffrn_radiation_monochromator graphite
_diffrn_radiation_source 'fine-focus sealed tube'
_diffrn_radiation_type MoK\a
_diffrn_radiation_wavelength 0.71069
_diffrn_reflns_av_R_equivalents 0.0430
_diffrn_reflns_av_sigmaI/netI 0.0803
_diffrn_reflns_limit_h_max 17
_diffrn_reflns_limit_h_min -17
_diffrn_reflns_limit_k_max 18
_diffrn_reflns_limit_k_min -19
_diffrn_reflns_limit_l_max 22
_diffrn_reflns_limit_l_min -23
_diffrn_reflns_number 34064
_diffrn_reflns_theta_full 28.30
_diffrn_reflns_theta_max 28.30
_diffrn_reflns_theta_min 2.09
_diffrn_standards_decay_% None
_diffrn_standards_interval_count 'After collection'
_diffrn_standards_interval_time 'After collection'
_diffrn_standards_number 'First 50 frames repeated after data collection.'
_exptl_absorpt_coefficient_mu 0.885
_exptl_absorpt_correction_T_max 0.959
_exptl_absorpt_correction_T_min 0.901
_exptl_absorpt_correction_type multi-scan
_exptl_absorpt_process_details
;
SADABS (Bruker, 2004)
;
_exptl_crystal_colour red
_exptl_crystal_density_diffrn 1.370
_exptl_crystal_density_meas ?
_exptl_crystal_density_method 'not measured'
_exptl_crystal_description plate
_exptl_crystal_F_000 1432
_exptl_crystal_size_max 0.12
_exptl_crystal_size_mid 0.11
_exptl_crystal_size_min 0.04
_refine_diff_density_max 1.472
_refine_diff_density_min -0.966
_refine_diff_density_rms 0.094
_refine_ls_extinction_method none
_refine_ls_goodness_of_fit_ref 1.013
_refine_ls_hydrogen_treatment constr
_refine_ls_matrix_type full
_refine_ls_number_parameters 793
_refine_ls_number_reflns 16295
_refine_ls_number_restraints 0
_refine_ls_restrained_S_all 1.013
_refine_ls_R_factor_all 0.0975
_refine_ls_R_factor_gt 0.0550
_refine_ls_shift/su_max 0.001
_refine_ls_shift/su_mean 0.000
_refine_ls_structure_factor_coef Fsqd
_refine_ls_weighting_details 'calc w=1/[\s^2^(Fo^2^)+(0.0548P)^2^+3.9511P] where P=(Fo^2^+2Fc^2^)/3'
_refine_ls_weighting_scheme calc
_refine_ls_wR_factor_gt 0.1197
_refine_ls_wR_factor_ref 0.1392
_reflns_number_gt 10727
_reflns_number_total 16295
_reflns_threshold_expression >2\s(I)
_cod_data_source_file c1dt10581g.txt
_cod_data_source_block pac5
_cod_depositor_comments
;
The following automatic conversions were performed:
'__diffrn_standards_interval_count' tag replaced with
'_diffrn_standards_interval_count'.

Automatic conversion script
Id: cif_correct_tags 1440 2010-10-19 06:21:57Z saulius 

The following automatic conversions were performed:

'_symmetry_cell_setting' value 'Triclinic' changed to 'triclinic'
according to /home/saulius/struct/CIF-dictionaries/cif_core.dic
dictionary named 'cif_core.dic' version 2.4.1 from 2010-06-29.

Automatic conversion script
Id: cif_fix_values 1715 2011-07-08 13:25:40Z adriana 

The following automatic conversions were performed:

'_exptl_crystal_density_meas' value 'not measured' was changed to '?'
- the value is perceived as not measured.

Automatic conversion script
Id: cif_fix_values 3008 2015-01-20 13:52:24Z robertas 
;
_cod_original_sg_symbol_H-M P-1
_cod_database_code 7016469

loop_
_symmetry_equiv_pos_as_xyz
'x, y, z'
'-x, -y, -z'

loop_
_atom_site_label
_atom_site_type_symbol
_atom_site_fract_x
_atom_site_fract_y
_atom_site_fract_z
_atom_site_U_iso_or_equiv
_atom_site_adp_type
_atom_site_occupancy
_atom_site_symmetry_multiplicity
_atom_site_calc_flag
_atom_site_refinement_flags
_atom_site_disorder_assembly
_atom_site_disorder_group
Co1 Co 0.90448(3) 0.50873(3) 0.52740(3) 0.01669(11) Uani 1 1 d . . .
P1 P 0.74794(6) 0.53704(6) 0.56554(5) 0.01507(17) Uani 1 1 d . . .
O11 O 0.9635(2) 0.70660(19) 0.49644(19) 0.0433(8) Uani 1 1 d . . .
O12 O 0.8417(2) 0.4350(2) 0.39959(17) 0.0404(7) Uani 1 1 d . . .
O13 O 0.96854(19) 0.3769(2) 0.67246(16) 0.0379(7) Uani 1 1 d . . .
O14 O 0.55218(16) 0.47594(16) 0.61498(13) 0.0197(5) Uani 1 1 d . . .
O15 O 0.58940(17) 0.42612(16) 0.74717(13) 0.0211(5) Uani 1 1 d . . .
O16 O 0.76189(16) 0.47623(16) 0.72000(13) 0.0199(5) Uani 1 1 d . . .
C11 C 0.9415(3) 0.6288(3) 0.5085(2) 0.0274(8) Uani 1 1 d . . .
C12 C 0.8661(2) 0.4639(3) 0.4500(2) 0.0253(8) Uani 1 1 d . . .
C13 C 0.9414(2) 0.4289(3) 0.6171(2) 0.0235(8) Uani 1 1 d . . .
C111 C 0.6488(2) 0.4400(2) 0.59113(19) 0.0183(7) Uani 1 1 d . . .
C112 C 0.6882(2) 0.3637(2) 0.65952(19) 0.0189(7) Uani 1 1 d . . .
H11A H 0.6431 0.3091 0.6701 0.023 Uiso 1 1 calc R . .
H11B H 0.7569 0.3448 0.6465 0.023 Uiso 1 1 calc R . .
C113 C 0.6919(2) 0.3987(2) 0.7309(2) 0.0201(7) Uani 1 1 d . . .
C114 C 0.5532(2) 0.5017(2) 0.6862(2) 0.0198(7) Uani 1 1 d . . .
C115 C 0.6227(2) 0.5860(2) 0.67767(19) 0.0176(7) Uani 1 1 d . . .
H11C H 0.6175 0.6064 0.7247 0.021 Uiso 1 1 calc R . .
H11D H 0.6004 0.6374 0.6351 0.021 Uiso 1 1 calc R . .
C116 C 0.7346(2) 0.5621(2) 0.66231(19) 0.0175(7) Uani 1 1 d . . .
C117 C 0.6228(3) 0.4037(3) 0.5233(2) 0.0249(8) Uani 1 1 d . . .
H11E H 0.5682 0.3578 0.5387 0.037 Uiso 1 1 calc R . .
H11F H 0.6828 0.3751 0.5065 0.037 Uiso 1 1 calc R . .
H11G H 0.6007 0.4550 0.4815 0.037 Uiso 1 1 calc R . .
C118 C 0.7250(3) 0.3251(3) 0.8017(2) 0.0279(8) Uani 1 1 d . . .
H11H H 0.7946 0.3064 0.7932 0.042 Uiso 1 1 calc R . .
H11I H 0.6798 0.2715 0.8114 0.042 Uiso 1 1 calc R . .
H11J H 0.7218 0.3506 0.8456 0.042 Uiso 1 1 calc R . .
C119 C 0.4429(3) 0.5189(3) 0.7072(2) 0.0260(8) Uani 1 1 d . . .
H11K H 0.4032 0.4622 0.7140 0.039 Uiso 1 1 calc R . .
H11L H 0.4149 0.5680 0.6663 0.039 Uiso 1 1 calc R . .
H11M H 0.4400 0.5373 0.7545 0.039 Uiso 1 1 calc R . .
C120 C 0.8093(3) 0.6360(3) 0.6715(2) 0.0255(8) Uani 1 1 d . . .
H12A H 0.7994 0.6451 0.7223 0.038 Uiso 1 1 calc R . .
H12B H 0.7973 0.6942 0.6330 0.038 Uiso 1 1 calc R . .
H12C H 0.8789 0.6158 0.6651 0.038 Uiso 1 1 calc R . .
C121 C 0.6826(2) 0.6365(2) 0.49944(19) 0.0209(7) Uani 1 1 d . . .
H12D H 0.6086 0.6287 0.5101 0.025 Uiso 1 1 calc R . .
H12E H 0.7029 0.6939 0.5115 0.025 Uiso 1 1 calc R . .
C122 C 0.7034(3) 0.6495(3) 0.4130(2) 0.0252(8) Uani 1 1 d . . .
H12F H 0.7775 0.6494 0.4023 0.030 Uiso 1 1 calc R . .
H12G H 0.6734 0.5971 0.3983 0.030 Uiso 1 1 calc R . .
C123 C 0.6585(3) 0.7406(3) 0.3648(2) 0.0323(9) Uani 1 1 d . . .
H12H H 0.6897 0.7927 0.3792 0.039 Uiso 1 1 calc R . .
H12I H 0.5849 0.7411 0.3770 0.039 Uiso 1 1 calc R . .
C124 C 0.6751(3) 0.7557(3) 0.2777(2) 0.0379(10) Uani 1 1 d . . .
H12J H 0.6418 0.7047 0.2631 0.046 Uiso 1 1 calc R . .
H12K H 0.6417 0.8138 0.2509 0.046 Uiso 1 1 calc R . .
C125 C 0.7879(4) 0.7605(3) 0.2506(3) 0.0462(12) Uani 1 1 d . . .
H12L H 0.8227 0.8083 0.2675 0.069 Uiso 1 1 calc R . .
H12M H 0.7926 0.7756 0.1950 0.069 Uiso 1 1 calc R . .
H12N H 0.8199 0.7008 0.2722 0.069 Uiso 1 1 calc R . .
Co2 Co 0.59578(3) 0.02802(3) 0.47364(3) 0.01968(11) Uani 1 1 d . . .
P2 P 0.75139(6) 0.08459(6) 0.43798(5) 0.01647(18) Uani 1 1 d . . .
O21 O 0.6591(2) -0.1427(2) 0.58900(17) 0.0383(7) Uani 1 1 d . . .
O22 O 0.5366(2) 0.1962(2) 0.5192(2) 0.0630(11) Uani 1 1 d . . .
O23 O 0.5323(2) 0.0099(3) 0.32248(18) 0.0466(8) Uani 1 1 d . . .
O24 O 0.73523(18) 0.14199(18) 0.28308(14) 0.0270(6) Uani 1 1 d . . .
O25 O 0.90762(19) 0.11256(19) 0.25182(15) 0.0287(6) Uani 1 1 d . . .
O26 O 0.94611(17) 0.06131(18) 0.38420(15) 0.0258(6) Uani 1 1 d . . .
C21 C 0.6351(2) -0.0755(3) 0.5438(2) 0.0256(8) Uani 1 1 d . . .
C22 C 0.5589(3) 0.1290(3) 0.5021(3) 0.0377(10) Uani 1 1 d . . .
C23 C 0.5586(3) 0.0173(3) 0.3808(2) 0.0293(9) Uani 1 1 d . . .
C211 C 0.7635(3) 0.1812(2) 0.3450(2) 0.0238(8) Uani 1 1 d . . .
C212 C 0.8751(3) 0.2159(3) 0.3305(2) 0.0258(8) Uani 1 1 d . . .
H21A H 0.8795 0.2707 0.2859 0.031 Uiso 1 1 calc R . .
H21B H 0.8981 0.2342 0.3752 0.031 Uiso 1 1 calc R . .
C213 C 0.9441(3) 0.1394(3) 0.3160(2) 0.0246(8) Uani 1 1 d . . .
C214 C 0.8057(3) 0.0740(3) 0.2664(2) 0.0260(8) Uani 1 1 d . . .
C215 C 0.8093(3) -0.0132(2) 0.3340(2) 0.0221(7) Uani 1 1 d . . .
H21C H 0.8539 -0.0593 0.3200 0.027 Uiso 1 1 calc R . .
H21D H 0.7404 -0.0403 0.3457 0.027 Uiso 1 1 calc R . .
C216 C 0.8494(2) 0.0094(2) 0.4054(2) 0.0212(7) Uani 1 1 d . . .
C217 C 0.6878(3) 0.2604(3) 0.3422(3) 0.0383(10) Uani 1 1 d . . .
H21E H 0.6958 0.3069 0.2931 0.057 Uiso 1 1 calc R . .
H21F H 0.7011 0.2887 0.3832 0.057 Uiso 1 1 calc R . .
H21G H 0.6185 0.2358 0.3487 0.057 Uiso 1 1 calc R . .
C218 C 1.0550(3) 0.1699(3) 0.2967(3) 0.0408(11) Uani 1 1 d . . .
H21H H 1.0937 0.1197 0.2847 0.061 Uiso 1 1 calc R . .
H21I H 1.0840 0.1850 0.3404 0.061 Uiso 1 1 calc R . .
H21J H 1.0581 0.2243 0.2527 0.061 Uiso 1 1 calc R . .
C219 C 0.7709(3) 0.0551(3) 0.1929(2) 0.0341(9) Uani 1 1 d . . .
H21K H 0.7744 0.1123 0.1516 0.051 Uiso 1 1 calc R . .
H21L H 0.7010 0.0320 0.2005 0.051 Uiso 1 1 calc R . .
H21M H 0.8152 0.0089 0.1799 0.051 Uiso 1 1 calc R . .
C220 C 0.8763(3) -0.0773(3) 0.4700(2) 0.0312(9) Uani 1 1 d . . .
H22A H 0.9287 -0.1126 0.4512 0.047 Uiso 1 1 calc R . .
H22B H 0.8156 -0.1158 0.4865 0.047 Uiso 1 1 calc R . .
H22C H 0.9015 -0.0581 0.5131 0.047 Uiso 1 1 calc R . .
C221 C 0.8176(3) 0.1332(3) 0.5075(2) 0.0253(8) Uani 1 1 d . . .
H22D H 0.8915 0.1297 0.4976 0.030 Uiso 1 1 calc R . .
H22E H 0.8002 0.1994 0.4968 0.030 Uiso 1 1 calc R . .
C222 C 0.7951(3) 0.0879(3) 0.5926(2) 0.0306(9) Uani 1 1 d . . .
H22F H 0.7229 0.0976 0.6047 0.037 Uiso 1 1 calc R . .
H22G H 0.8061 0.0207 0.6033 0.037 Uiso 1 1 calc R . .
C223 C 0.8608(3) 0.1257(3) 0.6449(2) 0.0256(8) Uani 1 1 d . . .
H22H H 0.9322 0.1097 0.6361 0.031 Uiso 1 1 calc R . .
H22I H 0.8561 0.1938 0.6291 0.031 Uiso 1 1 calc R . .
C224 C 0.8354(4) 0.0924(4) 0.7298(3) 0.0547(14) Uani 1 1 d . . .
H22J H 0.8280 0.0244 0.7440 0.066 Uiso 1 1 calc R . .
H22K H 0.7690 0.1182 0.7399 0.066 Uiso 1 1 calc R . .
C225 C 0.9126(3) 0.1174(3) 0.7817(2) 0.0397(10) Uani 1 1 d . . .
H22L H 0.9762 0.0849 0.7779 0.060 Uiso 1 1 calc R . .
H22M H 0.8858 0.0990 0.8343 0.060 Uiso 1 1 calc R . .
H22N H 0.9250 0.1840 0.7658 0.060 Uiso 1 1 calc R . .
Co3 Co 0.54050(3) 0.93098(3) 0.97333(3) 0.02009(11) Uani 1 1 d . . .
P3 P 0.61715(6) 0.80874(6) 0.95021(5) 0.01800(18) Uani 1 1 d . . .
O31 O 0.3294(2) 0.8543(2) 0.99790(19) 0.0434(8) Uani 1 1 d . . .
O32 O 0.5944(3) 1.0748(2) 0.82887(19) 0.0510(9) Uani 1 1 d . . .
O33 O 0.6740(2) 0.9116(2) 1.10410(17) 0.0374(7) Uani 1 1 d . . .
O34 O 0.6592(2) 0.69113(19) 0.85892(15) 0.0318(6) Uani 1 1 d . . .
O35 O 0.5077(2) 0.60012(18) 0.89704(15) 0.0318(6) Uani 1 1 d . . .
O36 O 0.45740(18) 0.68821(18) 0.98282(15) 0.0265(6) Uani 1 1 d . . .
C31 C 0.4119(3) 0.8836(3) 0.9873(2) 0.0269(8) Uani 1 1 d . . .
C32 C 0.5731(3) 1.0172(3) 0.8842(2) 0.0324(9) Uani 1 1 d . . .
C33 C 0.6193(3) 0.9212(3) 1.0532(2) 0.0257(8) Uani 1 1 d . . .
C311 C 0.6057(3) 0.7790(3) 0.8559(2) 0.0264(8) Uani 1 1 d . . .
C312 C 0.4917(3) 0.7657(3) 0.8457(2) 0.0300(9) Uani 1 1 d . . .
H31A H 0.4815 0.7594 0.7941 0.036 Uiso 1 1 calc R . .
H31B H 0.4541 0.8206 0.8511 0.036 Uiso 1 1 calc R . .
C313 C 0.4500(3) 0.6788(3) 0.9056(2) 0.0308(9) Uani 1 1 d . . .
C314 C 0.6134(3) 0.6078(3) 0.9118(2) 0.0279(8) Uani 1 1 d . . .
C315 C 0.6215(3) 0.6120(2) 0.9949(2) 0.0230(7) Uani 1 1 d . . .
H31C H 0.5953 0.5537 1.0299 0.028 Uiso 1 1 calc R . .
H31D H 0.6936 0.6185 1.0057 0.028 Uiso 1 1 calc R . .
C316 C 0.5609(2) 0.6939(2) 1.0093(2) 0.0198(7) Uani 1 1 d . . .
C317 C 0.6583(3) 0.8506(3) 0.7873(2) 0.0351(9) Uani 1 1 d . . .
H31E H 0.7297 0.8569 0.7977 0.053 Uiso 1 1 calc R . .
H31F H 0.6247 0.9104 0.7796 0.053 Uiso 1 1 calc R . .
H31G H 0.6535 0.8296 0.7414 0.053 Uiso 1 1 calc R . .
C318 C 0.3376(3) 0.6605(3) 0.8956(3) 0.0418(11) Uani 1 1 d . . .
H31H H 0.3282 0.6566 0.8438 0.063 Uiso 1 1 calc R . .
H31I H 0.2966 0.7110 0.9048 0.063 Uiso 1 1 calc R . .
H31J H 0.3163 0.6023 0.9320 0.063 Uiso 1 1 calc R . .
C319 C 0.6684(4) 0.5245(3) 0.8974(2) 0.0380(10) Uani 1 1 d . . .
H31K H 0.6428 0.4681 0.9339 0.057 Uiso 1 1 calc R . .
H31L H 0.7412 0.5306 0.9033 0.057 Uiso 1 1 calc R . .
H31M H 0.6564 0.5215 0.8456 0.057 Uiso 1 1 calc R . .
C320 C 0.5487(3) 0.6883(3) 1.0945(2) 0.0265(8) Uani 1 1 d . . .
H32A H 0.5068 0.7396 1.1010 0.040 Uiso 1 1 calc R . .
H32B H 0.6155 0.6919 1.1150 0.040 Uiso 1 1 calc R . .
H32C H 0.5159 0.6297 1.1216 0.040 Uiso 1 1 calc R . .
C321 C 0.7555(2) 0.7983(3) 0.9677(2) 0.0238(8) Uani 1 1 d . A .
H32D H 0.7639 0.7742 1.0232 0.029 Uiso 1 1 calc R . .
H32E H 0.7839 0.7520 0.9434 0.029 Uiso 1 1 calc R . .
C322 C 0.8192(3) 0.8889(3) 0.9384(3) 0.0367(10) Uani 1 1 d . . .
H10A H 0.7810 0.9413 0.9485 0.044 Uiso 0.603(11) 1 calc PR A 1
H10B H 0.8326 0.9022 0.8829 0.044 Uiso 0.603(11) 1 calc PR A 1
H10C H 0.7962 0.9215 0.8872 0.044 Uiso 0.397(11) 1 calc PR A 2
H10D H 0.8026 0.9288 0.9721 0.044 Uiso 0.397(11) 1 calc PR A 2
C323 C 0.9253(6) 0.8769(6) 0.9815(6) 0.0322(19) Uani 0.603(11) 1 d P A 1
H32F H 0.9619 0.9367 0.9660 0.039 Uiso 0.603(11) 1 calc PR A 1
H32G H 0.9100 0.8627 1.0369 0.039 Uiso 0.603(11) 1 calc PR A 1
C324 C 0.9960(5) 0.8026(5) 0.9671(5) 0.038(2) Uani 0.603(11) 1 d P A 1
H32H H 1.0171 0.8192 0.9125 0.046 Uiso 0.603(11) 1 calc PR A 1
H32I H 0.9588 0.7432 0.9790 0.046 Uiso 0.603(11) 1 calc PR A 1
C325 C 1.0911(8) 0.7905(9) 1.0149(9) 0.062(4) Uani 0.603(11) 1 d P A 1
H32J H 1.1245 0.8504 1.0074 0.093 Uiso 0.603(11) 1 calc PR A 1
H32K H 1.1379 0.7481 0.9991 0.093 Uiso 0.603(11) 1 calc PR A 1
H32L H 1.0715 0.7653 1.0688 0.093 Uiso 0.603(11) 1 calc PR A 1
C326 C 0.9321(8) 0.8808(10) 0.9332(9) 0.043(4) Uani 0.397(11) 1 d P A 2
H32M H 0.9631 0.9412 0.9065 0.051 Uiso 0.397(11) 1 calc PR A 2
H32N H 0.9515 0.8357 0.9048 0.051 Uiso 0.397(11) 1 calc PR A 2
C327 C 0.9687(9) 0.8482(12) 1.0156(8) 0.051(4) Uani 0.397(11) 1 d P A 2
H32O H 0.9388 0.7870 1.0412 0.061 Uiso 0.397(11) 1 calc PR A 2
H32P H 0.9454 0.8920 1.0442 0.061 Uiso 0.397(11) 1 calc PR A 2
C328 C 1.0872(13) 0.8416(15) 1.0163(10) 0.057(5) Uani 0.397(11) 1 d P A 2
H32Q H 1.1098 0.7929 0.9934 0.085 Uiso 0.397(11) 1 calc PR A 2
H32R H 1.1090 0.8272 1.0688 0.085 Uiso 0.397(11) 1 calc PR A 2
H32S H 1.1170 0.9007 0.9871 0.085 Uiso 0.397(11) 1 calc PR A 2
C1 C 0.8195(5) 0.5274(6) 0.1866(4) 0.108(3) Uani 1 1 d . . .
H1A H 0.8237 0.4963 0.2410 0.161 Uiso 1 1 calc R . .
H1B H 0.8049 0.4819 0.1591 0.161 Uiso 1 1 calc R . .
H1C H 0.7652 0.5732 0.1792 0.161 Uiso 1 1 calc R . .
C2 C 0.9154(4) 0.5732(4) 0.1580(4) 0.0665(16) Uani 1 1 d . . .
H2A H 0.9350 0.6111 0.1917 0.080 Uiso 1 1 calc R . .
H2B H 0.9058 0.6154 0.1068 0.080 Uiso 1 1 calc R . .
C3 C 1.0038(5) 0.5063(8) 0.1525(5) 0.142(4) Uani 1 1 d . . .
H3A H 1.0215 0.4740 0.2051 0.171 Uiso 1 1 calc R . .
H3B H 1.0631 0.5448 0.1287 0.171 Uiso 1 1 calc R . .
C4 C 0.9910(9) 0.4279(6) 0.1073(4) 0.140(4) Uani 1 1 d . . .
H4A H 1.0550 0.3935 0.1071 0.168 Uiso 1 1 calc R . .
H4B H 0.9367 0.3836 0.1322 0.168 Uiso 1 1 calc R . .
C5 C 0.9643(6) 0.4767(6) 0.0280(4) 0.119(3) Uani 1 1 d . . .
H5A H 0.9311 0.4305 0.0073 0.142 Uiso 1 1 calc R . .
H5B H 0.9118 0.5224 0.0320 0.142 Uiso 1 1 calc R . .

loop_
_atom_site_aniso_label
_atom_site_aniso_U_11
_atom_site_aniso_U_22
_atom_site_aniso_U_33
_atom_site_aniso_U_23
_atom_site_aniso_U_13
_atom_site_aniso_U_12
Co1 0.0141(2) 0.0153(2) 0.0190(2) -0.00196(18) 0.00108(17) -0.00030(16)
P1 0.0148(4) 0.0133(4) 0.0163(4) -0.0028(3) -0.0005(3) -0.0010(3)
O11 0.0348(15) 0.0184(15) 0.073(2) -0.0092(14) 0.0173(14) -0.0041(12)
O12 0.0282(14) 0.065(2) 0.0376(18) -0.0298(16) 0.0015(12) -0.0035(14)
O13 0.0277(14) 0.0432(18) 0.0308(16) 0.0095(13) 0.0029(12) 0.0071(12)
O14 0.0155(11) 0.0226(13) 0.0220(13) -0.0078(10) 0.0009(9) 0.0002(9)
O15 0.0231(12) 0.0180(12) 0.0191(13) -0.0006(10) 0.0039(10) 0.0037(9)
O16 0.0201(11) 0.0182(12) 0.0204(13) -0.0032(10) -0.0021(9) 0.0014(9)
C11 0.0199(17) 0.022(2) 0.038(2) -0.0043(16) 0.0064(15) 0.0021(14)
C12 0.0155(15) 0.031(2) 0.028(2) -0.0073(16) 0.0051(14) 0.0012(14)
C13 0.0173(16) 0.026(2) 0.025(2) -0.0034(16) 0.0028(14) 0.0013(14)
C111 0.0162(15) 0.0176(17) 0.0213(18) -0.0063(14) 0.0030(13) -0.0013(12)
C112 0.0219(16) 0.0111(16) 0.0218(18) -0.0022(13) 0.0036(13) -0.0010(12)
C113 0.0202(16) 0.0156(17) 0.0229(18) -0.0030(14) 0.0036(13) 0.0034(13)
C114 0.0185(15) 0.0205(18) 0.0193(18) -0.0035(14) -0.0002(13) 0.0041(13)
C115 0.0228(16) 0.0151(16) 0.0152(17) -0.0048(13) 0.0002(13) 0.0015(13)
C116 0.0168(15) 0.0122(16) 0.0226(18) -0.0028(13) -0.0019(13) 0.0017(12)
C117 0.0228(17) 0.026(2) 0.027(2) -0.0098(16) -0.0010(14) -0.0029(14)
C118 0.0308(19) 0.026(2) 0.023(2) 0.0006(15) -0.0010(15) 0.0078(15)
C119 0.0227(17) 0.027(2) 0.028(2) -0.0077(16) 0.0042(15) 0.0036(14)
C120 0.0271(18) 0.0220(19) 0.030(2) -0.0110(16) -0.0003(15) -0.0065(14)
C121 0.0181(15) 0.0203(18) 0.0218(18) -0.0015(14) -0.0018(13) 0.0030(13)
C122 0.0293(18) 0.0200(18) 0.025(2) -0.0032(15) -0.0033(15) 0.0018(14)
C123 0.034(2) 0.026(2) 0.028(2) 0.0082(16) 0.0044(16) 0.0086(16)
C124 0.040(2) 0.033(2) 0.033(2) 0.0044(18) -0.0069(18) 0.0045(18)
C125 0.058(3) 0.048(3) 0.029(2) -0.005(2) 0.006(2) 0.016(2)
Co2 0.0109(2) 0.0230(3) 0.0283(3) -0.0126(2) 0.00123(18) -0.00145(17)
P2 0.0121(4) 0.0164(4) 0.0213(5) -0.0057(3) -0.0010(3) -0.0003(3)
O21 0.0343(15) 0.0379(18) 0.0350(17) 0.0022(14) 0.0052(12) -0.0020(13)
O22 0.0322(16) 0.050(2) 0.127(3) -0.063(2) 0.0351(18) -0.0173(14)
O23 0.0250(14) 0.084(3) 0.0408(19) -0.0341(18) -0.0031(13) -0.0073(15)
O24 0.0290(13) 0.0277(14) 0.0253(14) -0.0083(11) -0.0069(11) 0.0028(11)
O25 0.0300(13) 0.0322(15) 0.0254(14) -0.0115(11) 0.0075(11) -0.0110(11)
O26 0.0144(11) 0.0280(14) 0.0324(15) -0.0041(11) 0.0026(10) -0.0053(10)
C21 0.0140(15) 0.033(2) 0.031(2) -0.0125(17) 0.0077(14) -0.0057(14)
C22 0.0159(17) 0.043(3) 0.063(3) -0.031(2) 0.0104(18) -0.0072(16)
C23 0.0132(16) 0.038(2) 0.042(2) -0.0198(19) 0.0009(15) -0.0030(15)
C211 0.0271(18) 0.0137(17) 0.030(2) -0.0047(15) -0.0034(15) 0.0007(14)
C212 0.0295(18) 0.0206(19) 0.026(2) -0.0040(15) 0.0015(15) -0.0091(15)
C213 0.0238(17) 0.026(2) 0.0236(19) -0.0070(15) 0.0039(14) -0.0106(14)
C214 0.0255(18) 0.026(2) 0.029(2) -0.0126(16) 0.0018(15) -0.0062(15)
C215 0.0197(16) 0.0181(18) 0.031(2) -0.0128(15) 0.0075(14) -0.0025(13)
C216 0.0148(15) 0.0181(17) 0.029(2) -0.0045(14) 0.0028(13) 0.0009(13)
C217 0.048(2) 0.021(2) 0.045(3) -0.0070(18) -0.008(2) 0.0126(18)
C218 0.032(2) 0.051(3) 0.040(3) -0.016(2) 0.0141(18) -0.0235(19)
C219 0.039(2) 0.040(2) 0.029(2) -0.0178(19) -0.0020(17) -0.0035(18)
C220 0.0243(18) 0.024(2) 0.044(3) -0.0080(17) -0.0002(17) 0.0072(15)
C221 0.0201(16) 0.027(2) 0.030(2) -0.0100(16) 0.0002(14) -0.0060(14)
C222 0.0315(19) 0.035(2) 0.027(2) -0.0122(17) 0.0028(16) -0.0130(16)
C223 0.0236(17) 0.026(2) 0.029(2) -0.0118(16) -0.0001(15) -0.0041(14)
C224 0.071(3) 0.066(4) 0.028(2) -0.014(2) 0.009(2) -0.038(3)
C225 0.048(2) 0.041(3) 0.034(2) -0.015(2) -0.0044(19) -0.002(2)
Co3 0.0190(2) 0.0161(2) 0.0244(3) -0.00395(19) -0.00231(18) 0.00035(17)
P3 0.0185(4) 0.0170(4) 0.0172(4) -0.0024(3) -0.0010(3) -0.0008(3)
O31 0.0223(14) 0.0354(17) 0.073(2) -0.0153(16) -0.0032(14) 0.0002(12)
O32 0.073(2) 0.0254(17) 0.044(2) 0.0055(14) 0.0173(16) 0.0012(15)
O33 0.0465(16) 0.0322(16) 0.0363(17) -0.0124(13) -0.0186(14) 0.0094(13)
O34 0.0481(16) 0.0277(15) 0.0190(14) -0.0060(11) 0.0023(12) 0.0059(12)
O35 0.0486(16) 0.0210(14) 0.0254(15) -0.0039(11) -0.0148(12) -0.0028(12)
O36 0.0235(12) 0.0275(14) 0.0270(14) -0.0042(11) -0.0055(10) -0.0033(10)
C31 0.0245(18) 0.0213(19) 0.035(2) -0.0079(16) -0.0012(15) 0.0059(15)
C32 0.036(2) 0.023(2) 0.038(2) -0.0072(18) 0.0011(18) 0.0016(16)
C33 0.0283(18) 0.0200(19) 0.030(2) -0.0094(15) -0.0026(16) 0.0045(14)
C311 0.042(2) 0.0202(19) 0.0158(18) -0.0029(14) -0.0022(15) -0.0008(16)
C312 0.040(2) 0.024(2) 0.026(2) -0.0039(16) -0.0166(17) -0.0003(16)
C313 0.039(2) 0.021(2) 0.029(2) -0.0003(16) -0.0146(17) -0.0041(16)
C314 0.044(2) 0.0172(18) 0.0223(19) -0.0042(15) -0.0054(16) 0.0003(16)
C315 0.0306(18) 0.0179(18) 0.0187(18) -0.0017(14) -0.0026(14) -0.0001(14)
C316 0.0173(15) 0.0190(17) 0.0209(18) -0.0017(14) -0.0017(13) -0.0017(13)
C317 0.049(2) 0.035(2) 0.0182(19) -0.0016(17) 0.0022(17) -0.0010(19)
C318 0.045(2) 0.028(2) 0.047(3) 0.0020(19) -0.021(2) -0.0097(18)
C319 0.064(3) 0.027(2) 0.025(2) -0.0099(17) -0.002(2) 0.007(2)
C320 0.0310(19) 0.026(2) 0.0211(19) -0.0042(15) 0.0042(15) -0.0030(15)
C321 0.0187(16) 0.0255(19) 0.026(2) -0.0062(15) 0.0025(14) -0.0008(14)
C322 0.0243(19) 0.033(2) 0.049(3) -0.0064(19) 0.0011(18) -0.0101(16)
C323 0.022(4) 0.040(4) 0.034(5) -0.008(4) -0.005(4) -0.006(3)
C324 0.022(3) 0.044(5) 0.048(5) -0.010(4) 0.000(3) -0.003(3)
C325 0.016(4) 0.063(8) 0.112(10) -0.030(7) -0.019(4) -0.004(5)
C326 0.021(5) 0.063(9) 0.031(8) 0.008(6) 0.001(5) -0.005(5)
C327 0.030(7) 0.089(11) 0.041(8) -0.031(8) 0.007(6) 0.000(7)
C328 0.044(8) 0.089(14) 0.044(8) -0.028(10) -0.002(6) -0.018(10)
C1 0.089(5) 0.131(7) 0.083(5) 0.007(5) -0.015(4) -0.048(5)
C2 0.067(4) 0.058(4) 0.078(4) -0.025(3) -0.016(3) 0.000(3)
C3 0.063(4) 0.289(14) 0.076(5) -0.051(7) -0.021(4) 0.072(6)
C4 0.278(13) 0.070(5) 0.066(5) -0.005(4) -0.060(7) -0.028(6)
C5 0.124(7) 0.119(7) 0.080(5) 0.022(5) 0.036(4) 0.066(5)

loop_
_atom_type_symbol
_atom_type_description
_atom_type_scat_dispersion_real
_atom_type_scat_dispersion_imag
_atom_type_scat_source
C C 0.0033 0.0016 'International Tables Vol C Tables 4.2.6.8 and 6.1.1.4'
H H 0.0000 0.0000 'International Tables Vol C Tables 4.2.6.8 and 6.1.1.4'
O O 0.0106 0.0060 'International Tables Vol C Tables 4.2.6.8 and 6.1.1.4'
P P 0.1023 0.0942 'International Tables Vol C Tables 4.2.6.8 and 6.1.1.4'
Co Co 0.3494 0.9721 'International Tables Vol C Tables 4.2.6.8 and 6.1.1.4'

loop_
_geom_angle_atom_site_label_1
_geom_angle_atom_site_label_2
_geom_angle_atom_site_label_3
_geom_angle
_geom_angle_site_symmetry_1
_geom_angle_site_symmetry_3
C11 Co1 C12 119.91(18) . .
C11 Co1 C13 117.94(18) . .
C12 Co1 C13 119.79(18) . .
C11 Co1 P1 92.15(11) . .
C12 Co1 P1 95.94(11) . .
C13 Co1 P1 97.25(11) . .
C11 Co1 Co1 82.98(11) . 2_766
C12 Co1 Co1 84.39(11) . 2_766
C13 Co1 Co1 87.29(11) . 2_766
P1 Co1 Co1 174.52(4) . 2_766
C121 P1 C116 104.11(15) . .
C121 P1 C111 104.69(15) . .
C116 P1 C111 93.82(15) . .
C121 P1 Co1 115.11(11) . .
C116 P1 Co1 116.33(10) . .
C111 P1 Co1 119.77(11) . .
C114 O14 C111 115.7(2) . .
C114 O15 C113 112.1(2) . .
C113 O16 C116 116.1(2) . .
O11 C11 Co1 178.7(3) . .
O12 C12 Co1 179.6(3) . .
O13 C13 Co1 176.9(3) . .
O14 C111 C117 105.1(3) . .
O14 C111 C112 108.7(3) . .
C117 C111 C112 113.2(3) . .
O14 C111 P1 109.3(2) . .
C117 C111 P1 113.1(2) . .
C112 C111 P1 107.4(2) . .
C113 C112 C111 110.9(3) . .
C113 C112 H11A 109.5 . .
C111 C112 H11A 109.5 . .
C113 C112 H11B 109.5 . .
C111 C112 H11B 109.5 . .
H11A C112 H11B 108.0 . .
O15 C113 O16 110.4(3) . .
O15 C113 C118 107.3(3) . .
O16 C113 C118 106.5(3) . .
O15 C113 C112 107.2(3) . .
O16 C113 C112 111.8(3) . .
C118 C113 C112 113.6(3) . .
O15 C114 O14 110.9(3) . .
O15 C114 C119 107.0(3) . .
O14 C114 C119 106.6(3) . .
O15 C114 C115 108.6(3) . .
O14 C114 C115 110.5(3) . .
C119 C114 C115 113.3(3) . .
C114 C115 C116 110.8(3) . .
C114 C115 H11C 109.5 . .
C116 C115 H11C 109.5 . .
C114 C115 H11D 109.5 . .
C116 C115 H11D 109.5 . .
H11C C115 H11D 108.1 . .
O16 C116 C120 105.5(3) . .
O16 C116 C115 108.9(2) . .
C120 C116 C115 112.4(3) . .
O16 C116 P1 106.8(2) . .
C120 C116 P1 113.4(2) . .
C115 C116 P1 109.6(2) . .
C111 C117 H11E 109.5 . .
C111 C117 H11F 109.5 . .
H11E C117 H11F 109.5 . .
C111 C117 H11G 109.5 . .
H11E C117 H11G 109.5 . .
H11F C117 H11G 109.5 . .
C113 C118 H11H 109.5 . .
C113 C118 H11I 109.5 . .
H11H C118 H11I 109.5 . .
C113 C118 H11J 109.5 . .
H11H C118 H11J 109.5 . .
H11I C118 H11J 109.5 . .
C114 C119 H11K 109.5 . .
C114 C119 H11L 109.5 . .
H11K C119 H11L 109.5 . .
C114 C119 H11M 109.5 . .
H11K C119 H11M 109.5 . .
H11L C119 H11M 109.5 . .
C116 C120 H12A 109.5 . .
C116 C120 H12B 109.5 . .
H12A C120 H12B 109.5 . .
C116 C120 H12C 109.5 . .
H12A C120 H12C 109.5 . .
H12B C120 H12C 109.5 . .
C122 C121 P1 116.4(2) . .
C122 C121 H12D 108.2 . .
P1 C121 H12D 108.2 . .
C122 C121 H12E 108.2 . .
P1 C121 H12E 108.2 . .
H12D C121 H12E 107.4 . .
C123 C122 C121 111.7(3) . .
C123 C122 H12F 109.3 . .
C121 C122 H12F 109.3 . .
C123 C122 H12G 109.3 . .
C121 C122 H12G 109.3 . .
H12F C122 H12G 107.9 . .
C122 C123 C124 113.7(3) . .
C122 C123 H12H 108.8 . .
C124 C123 H12H 108.8 . .
C122 C123 H12I 108.8 . .
C124 C123 H12I 108.8 . .
H12H C123 H12I 107.7 . .
C125 C124 C123 114.0(3) . .
C125 C124 H12J 108.8 . .
C123 C124 H12J 108.8 . .
C125 C124 H12K 108.8 . .
C123 C124 H12K 108.8 . .
H12J C124 H12K 107.7 . .
C124 C125 H12L 109.5 . .
C124 C125 H12M 109.5 . .
H12L C125 H12M 109.5 . .
C124 C125 H12N 109.5 . .
H12L C125 H12N 109.5 . .
H12M C125 H12N 109.5 . .
C22 Co2 C21 120.4(2) . .
C22 Co2 C23 119.1(2) . .
C21 Co2 C23 118.10(18) . .
C22 Co2 P2 91.81(12) . .
C21 Co2 P2 96.36(11) . .
C23 Co2 P2 97.42(11) . .
C22 Co2 Co2 82.43(12) . 2_656
C21 Co2 Co2 84.82(10) . 2_656
C23 Co2 Co2 87.27(11) . 2_656
P2 Co2 Co2 173.87(4) . 2_656
C221 P2 C216 105.08(16) . .
C221 P2 C211 103.42(17) . .
C216 P2 C211 93.47(16) . .
C221 P2 Co2 116.14(12) . .
C216 P2 Co2 119.06(11) . .
C211 P2 Co2 116.40(11) . .
C214 O24 C211 115.6(3) . .
C213 O25 C214 112.0(3) . .
C213 O26 C216 115.3(2) . .
O21 C21 Co2 179.1(3) . .
O22 C22 Co2 178.2(4) . .
O23 C23 Co2 178.2(3) . .
O24 C211 C217 105.1(3) . .
O24 C211 C212 108.9(3) . .
C217 C211 C212 112.5(3) . .
O24 C211 P2 107.4(2) . .
C217 C211 P2 112.8(3) . .
C212 C211 P2 109.9(2) . .
C213 C212 C211 110.2(3) . .
C213 C212 H21A 109.6 . .
C211 C212 H21A 109.6 . .
C213 C212 H21B 109.6 . .
C211 C212 H21B 109.6 . .
H21A C212 H21B 108.1 . .
O25 C213 O26 111.8(3) . .
O25 C213 C218 107.0(3) . .
O26 C213 C218 105.8(3) . .
O25 C213 C212 108.5(3) . .
O26 C213 C212 110.2(3) . .
C218 C213 C212 113.6(3) . .
O25 C214 O24 110.2(3) . .
O25 C214 C219 107.8(3) . .
O24 C214 C219 106.4(3) . .
O25 C214 C215 107.7(3) . .
O24 C214 C215 111.1(3) . .
C219 C214 C215 113.5(3) . .
C214 C215 C216 111.2(3) . .
C214 C215 H21C 109.4 . .
C216 C215 H21C 109.4 . .
C214 C215 H21D 109.4 . .
C216 C215 H21D 109.4 . .
H21C C215 H21D 108.0 . .
O26 C216 C215 108.7(3) . .
O26 C216 C220 104.8(3) . .
C215 C216 C220 113.8(3) . .
O26 C216 P2 109.5(2) . .
C215 C216 P2 107.6(2) . .
C220 C216 P2 112.4(2) . .
C211 C217 H21E 109.5 . .
C211 C217 H21F 109.5 . .
H21E C217 H21F 109.5 . .
C211 C217 H21G 109.5 . .
H21E C217 H21G 109.5 . .
H21F C217 H21G 109.5 . .
C213 C218 H21H 109.5 . .
C213 C218 H21I 109.5 . .
H21H C218 H21I 109.5 . .
C213 C218 H21J 109.5 . .
H21H C218 H21J 109.5 . .
H21I C218 H21J 109.5 . .
C214 C219 H21K 109.5 . .
C214 C219 H21L 109.5 . .
H21K C219 H21L 109.5 . .
C214 C219 H21M 109.5 . .
H21K C219 H21M 109.5 . .
H21L C219 H21M 109.5 . .
C216 C220 H22A 109.5 . .
C216 C220 H22B 109.5 . .
H22A C220 H22B 109.5 . .
C216 C220 H22C 109.5 . .
H22A C220 H22C 109.5 . .
H22B C220 H22C 109.5 . .
C222 C221 P2 117.4(2) . .
C222 C221 H22D 107.9 . .
P2 C221 H22D 107.9 . .
C222 C221 H22E 107.9 . .
P2 C221 H22E 107.9 . .
H22D C221 H22E 107.2 . .
C223 C222 C221 113.5(3) . .
C223 C222 H22F 108.9 . .
C221 C222 H22F 108.9 . .
C223 C222 H22G 108.9 . .
C221 C222 H22G 108.9 . .
H22F C222 H22G 107.7 . .
C224 C223 C222 116.8(3) . .
C224 C223 H22H 108.1 . .
C222 C223 H22H 108.1 . .
C224 C223 H22I 108.1 . .
C222 C223 H22I 108.1 . .
H22H C223 H22I 107.3 . .
C223 C224 C225 115.9(4) . .
C223 C224 H22J 108.3 . .
C225 C224 H22J 108.3 . .
C223 C224 H22K 108.3 . .
C225 C224 H22K 108.3 . .
H22J C224 H22K 107.4 . .
C224 C225 H22L 109.5 . .
C224 C225 H22M 109.5 . .
H22L C225 H22M 109.5 . .
C224 C225 H22N 109.5 . .
H22L C225 H22N 109.5 . .
H22M C225 H22N 109.5 . .
C33 Co3 C32 118.72(18) . .
C33 Co3 C31 120.54(17) . .
C32 Co3 C31 118.09(18) . .
C33 Co3 P3 89.77(12) . .
C32 Co3 P3 99.40(13) . .
C31 Co3 P3 97.17(12) . .
C33 Co3 Co3 80.74(12) . 2_677
C32 Co3 Co3 88.27(13) . 2_677
C31 Co3 Co3 84.84(12) . 2_677
P3 Co3 Co3 169.90(4) . 2_677
C321 P3 C311 103.79(17) . .
C321 P3 C316 104.40(15) . .
C311 P3 C316 93.89(16) . .
C321 P3 Co3 116.05(13) . .
C311 P3 Co3 122.05(12) . .
C316 P3 Co3 113.34(12) . .
C314 O34 C311 115.5(3) . .
C314 O35 C313 112.0(3) . .
C313 O36 C316 116.3(3) . .
O31 C31 Co3 178.1(4) . .
O32 C32 Co3 177.3(4) . .
O33 C33 Co3 176.4(3) . .
O34 C311 C312 108.9(3) . .
O34 C311 C317 104.3(3) . .
C312 C311 C317 113.4(3) . .
O34 C311 P3 109.8(2) . .
C312 C311 P3 106.9(3) . .
C317 C311 P3 113.4(3) . .
C311 C312 C313 110.7(3) . .
C311 C312 H31A 109.5 . .
C313 C312 H31A 109.5 . .
C311 C312 H31B 109.5 . .
C313 C312 H31B 109.5 . .
H31A C312 H31B 108.1 . .
O35 C313 O36 110.4(3) . .
O35 C313 C318 108.2(3) . .
O36 C313 C318 106.4(3) . .
O35 C313 C312 108.1(3) . .
O36 C313 C312 111.2(3) . .
C318 C313 C312 112.6(3) . .
O35 C314 O34 110.7(3) . .
O35 C314 C319 108.0(3) . .
O34 C314 C319 107.3(3) . .
O35 C314 C315 108.4(3) . .
O34 C314 C315 110.3(3) . .
C319 C314 C315 112.1(3) . .
C316 C315 C314 111.2(3) . .
C316 C315 H31C 109.4 . .
C314 C315 H31C 109.4 . .
C316 C315 H31D 109.4 . .
C314 C315 H31D 109.4 . .
H31C C315 H31D 108.0 . .
O36 C316 C320 106.1(3) . .
O36 C316 C315 107.5(3) . .
C320 C316 C315 112.4(3) . .
O36 C316 P3 106.7(2) . .
C320 C316 P3 112.8(2) . .
C315 C316 P3 110.9(2) . .
C311 C317 H31E 109.5 . .
C311 C317 H31F 109.5 . .
H31E C317 H31F 109.5 . .
C311 C317 H31G 109.5 . .
H31E C317 H31G 109.5 . .
H31F C317 H31G 109.5 . .
C313 C318 H31H 109.5 . .
C313 C318 H31I 109.5 . .
H31H C318 H31I 109.5 . .
C313 C318 H31J 109.5 . .
H31H C318 H31J 109.5 . .
H31I C318 H31J 109.5 . .
C314 C319 H31K 109.5 . .
C314 C319 H31L 109.5 . .
H31K C319 H31L 109.5 . .
C314 C319 H31M 109.5 . .
H31K C319 H31M 109.5 . .
H31L C319 H31M 109.5 . .
C316 C320 H32A 109.5 . .
C316 C320 H32B 109.5 . .
H32A C320 H32B 109.5 . .
C316 C320 H32C 109.5 . .
H32A C320 H32C 109.5 . .
H32B C320 H32C 109.5 . .
C322 C321 P3 116.0(3) . .
C322 C321 H32D 108.3 . .
P3 C321 H32D 108.3 . .
C322 C321 H32E 108.3 . .
P3 C321 H32E 108.3 . .
H32D C321 H32E 107.4 . .
C326 C322 C321 118.0(6) . .
C326 C322 C323 32.1(5) . .
C321 C322 C323 109.3(4) . .
C326 C322 H10A 126.2 . .
C321 C322 H10A 109.8 . .
C323 C322 H10A 109.8 . .
C326 C322 H10B 78.0 . .
C321 C322 H10B 109.8 . .
C323 C322 H10B 109.8 . .
H10A C322 H10B 108.3 . .
C326 C322 H10C 107.8 . .
C321 C322 H10C 107.8 . .
C323 C322 H10C 136.2 . .
H10A C322 H10C 78.0 . .
H10B C322 H10C 33.8 . .
C326 C322 H10D 107.8 . .
C321 C322 H10D 107.8 . .
C323 C322 H10D 82.8 . .
H10A C322 H10D 30.4 . .
H10B C322 H10D 132.8 . .
H10C C322 H10D 107.1 . .
C324 C323 C322 115.9(6) . .
C324 C323 H32F 108.3 . .
C322 C323 H32F 108.3 . .
C324 C323 H32G 108.3 . .
C322 C323 H32G 108.3 . .
H32F C323 H32G 107.4 . .
C323 C324 C325 112.6(8) . .
C323 C324 H32H 109.1 . .
C325 C324 H32H 109.1 . .
C323 C324 H32I 109.1 . .
C325 C324 H32I 109.1 . .
H32H C324 H32I 107.8 . .
C322 C326 C327 107.1(10) . .
C322 C326 H32M 110.3 . .
C327 C326 H32M 110.3 . .
C322 C326 H32N 110.3 . .
C327 C326 H32N 110.3 . .
H32M C326 H32N 108.6 . .
C326 C327 C328 110.9(11) . .
C326 C327 H32O 109.5 . .
C328 C327 H32O 109.5 . .
C326 C327 H32P 109.5 . .
C328 C327 H32P 109.5 . .
H32O C327 H32P 108.0 . .
C327 C328 H32Q 109.5 . .
C327 C328 H32R 109.5 . .
H32Q C328 H32R 109.5 . .
C327 C328 H32S 109.5 . .
H32Q C328 H32S 109.5 . .
H32R C328 H32S 109.5 . .
C2 C1 H1A 109.5 . .
C2 C1 H1B 109.5 . .
H1A C1 H1B 109.5 . .
C2 C1 H1C 109.5 . .
H1A C1 H1C 109.5 . .
H1B C1 H1C 109.5 . .
C1 C2 C3 114.3(7) . .
C1 C2 H2A 108.7 . .
C3 C2 H2A 108.7 . .
C1 C2 H2B 108.7 . .
C3 C2 H2B 108.7 . .
H2A C2 H2B 107.6 . .
C2 C3 C4 120.7(7) . .
C2 C3 H3A 107.1 . .
C4 C3 H3A 107.1 . .
C2 C3 H3B 107.1 . .
C4 C3 H3B 107.1 . .
H3A C3 H3B 106.8 . .
C5 C4 C3 107.1(7) . .
C5 C4 H4A 110.3 . .
C3 C4 H4A 110.3 . .
C5 C4 H4B 110.3 . .
C3 C4 H4B 110.3 . .
H4A C4 H4B 108.6 . .
C5 C5 C4 123.3(11) 2_765 .
C5 C5 H5A 106.5 2_765 .
C4 C5 H5A 106.5 . .
C5 C5 H5B 106.5 2_765 .
C4 C5 H5B 106.5 . .
H5A C5 H5B 106.5 . .

loop_
_geom_bond_atom_site_label_1
_geom_bond_atom_site_label_2
_geom_bond_distance
_geom_bond_site_symmetry_2
Co1 C11 1.776(4) .
Co1 C12 1.780(4) .
Co1 C13 1.795(4) .
Co1 P1 2.1887(12) .
Co1 Co1 2.6632(12) 2_766
P1 C121 1.841(3) .
P1 C116 1.872(4) .
P1 C111 1.877(3) .
O11 C11 1.145(4) .
O12 C12 1.154(5) .
O13 C13 1.143(4) .
O14 C114 1.430(4) .
O14 C111 1.451(4) .
O15 C114 1.424(4) .
O15 C113 1.427(4) .
O16 C113 1.430(4) .
O16 C116 1.452(4) .
C111 C117 1.506(5) .
C111 C112 1.523(4) .
C112 C113 1.508(5) .
C112 H11A 0.9700 .
C112 H11B 0.9700 .
C113 C118 1.502(5) .
C114 C119 1.501(4) .
C114 C115 1.509(5) .
C115 C116 1.521(4) .
C115 H11C 0.9700 .
C115 H11D 0.9700 .
C116 C120 1.509(5) .
C117 H11E 0.9600 .
C117 H11F 0.9600 .
C117 H11G 0.9600 .
C118 H11H 0.9600 .
C118 H11I 0.9600 .
C118 H11J 0.9600 .
C119 H11K 0.9600 .
C119 H11L 0.9600 .
C119 H11M 0.9600 .
C120 H12A 0.9600 .
C120 H12B 0.9600 .
C120 H12C 0.9600 .
C121 C122 1.522(5) .
C121 H12D 0.9700 .
C121 H12E 0.9700 .
C122 C123 1.513(5) .
C122 H12F 0.9700 .
C122 H12G 0.9700 .
C123 C124 1.524(6) .
C123 H12H 0.9700 .
C123 H12I 0.9700 .
C124 C125 1.517(6) .
C124 H12J 0.9700 .
C124 H12K 0.9700 .
C125 H12L 0.9600 .
C125 H12M 0.9600 .
C125 H12N 0.9600 .
Co2 C22 1.761(4) .
Co2 C21 1.781(4) .
Co2 C23 1.799(4) .
Co2 P2 2.1882(11) .
Co2 Co2 2.6717(12) 2_656
P2 C221 1.839(4) .
P2 C216 1.861(3) .
P2 C211 1.877(4) .
O21 C21 1.146(4) .
O22 C22 1.149(5) .
O23 C23 1.144(5) .
O24 C214 1.436(4) .
O24 C211 1.444(4) .
O25 C213 1.413(4) .
O25 C214 1.426(4) .
O26 C213 1.434(4) .
O26 C216 1.454(4) .
C211 C217 1.514(5) .
C211 C212 1.524(5) .
C212 C213 1.508(5) .
C212 H21A 0.9700 .
C212 H21B 0.9700 .
C213 C218 1.505(5) .
C214 C219 1.505(5) .
C214 C215 1.510(5) .
C215 C216 1.519(5) .
C215 H21C 0.9700 .
C215 H21D 0.9700 .
C216 C220 1.523(5) .
C217 H21E 0.9600 .
C217 H21F 0.9600 .
C217 H21G 0.9600 .
C218 H21H 0.9600 .
C218 H21I 0.9600 .
C218 H21J 0.9600 .
C219 H21K 0.9600 .
C219 H21L 0.9600 .
C219 H21M 0.9600 .
C220 H22A 0.9600 .
C220 H22B 0.9600 .
C220 H22C 0.9600 .
C221 C222 1.508(5) .
C221 H22D 0.9700 .
C221 H22E 0.9700 .
C222 C223 1.504(5) .
C222 H22F 0.9700 .
C222 H22G 0.9700 .
C223 C224 1.491(5) .
C223 H22H 0.9700 .
C223 H22I 0.9700 .
C224 C225 1.503(6) .
C224 H22J 0.9700 .
C224 H22K 0.9700 .
C225 H22L 0.9600 .
C225 H22M 0.9600 .
C225 H22N 0.9600 .
Co3 C33 1.763(4) .
Co3 C32 1.787(4) .
Co3 C31 1.791(4) .
Co3 P3 2.1857(12) .
Co3 Co3 2.6725(12) 2_677
P3 C321 1.827(3) .
P3 C311 1.871(4) .
P3 C316 1.871(3) .
O31 C31 1.144(4) .
O32 C32 1.142(5) .
O33 C33 1.153(4) .
O34 C314 1.447(4) .
O34 C311 1.456(4) .
O35 C314 1.413(5) .
O35 C313 1.419(5) .
O36 C313 1.435(5) .
O36 C316 1.448(4) .
C311 C312 1.513(5) .
C311 C317 1.526(5) .
C312 C313 1.517(5) .
C312 H31A 0.9700 .
C312 H31B 0.9700 .
C313 C318 1.508(5) .
C314 C319 1.497(5) .
C314 C315 1.515(5) .
C315 C316 1.514(5) .
C315 H31C 0.9700 .
C315 H31D 0.9700 .
C316 C320 1.509(5) .
C317 H31E 0.9600 .
C317 H31F 0.9600 .
C317 H31G 0.9600 .
C318 H31H 0.9600 .
C318 H31I 0.9600 .
C318 H31J 0.9600 .
C319 H31K 0.9600 .
C319 H31L 0.9600 .
C319 H31M 0.9600 .
C320 H32A 0.9600 .
C320 H32B 0.9600 .
C320 H32C 0.9600 .
C321 C322 1.530(5) .
C321 H32D 0.9700 .
C321 H32E 0.9700 .
C322 C326 1.468(11) .
C322 C323 1.588(9) .
C322 H10A 0.9700 .
C322 H10B 0.9700 .
C322 H10C 0.9700 .
C322 H10D 0.9700 .
C323 C324 1.495(11) .
C323 H32F 0.9700 .
C323 H32G 0.9700 .
C324 C325 1.509(12) .
C324 H32H 0.9700 .
C324 H32I 0.9700 .
C325 H32J 0.9600 .
C325 H32K 0.9600 .
C325 H32L 0.9600 .
C326 C327 1.517(19) .
C326 H32M 0.9700 .
C326 H32N 0.9700 .
C327 C328 1.54(2) .
C327 H32O 0.9700 .
C327 H32P 0.9700 .
C328 H32Q 0.9600 .
C328 H32R 0.9600 .
C328 H32S 0.9600 .
C1 C2 1.426(8) .
C1 H1A 0.9600 .
C1 H1B 0.9600 .
C1 H1C 0.9600 .
C2 C3 1.525(9) .
C2 H2A 0.9700 .
C2 H2B 0.9700 .
C3 C4 1.598(12) .
C3 H3A 0.9700 .
C3 H3B 0.9700 .
C4 C5 1.462(9) .
C4 H4A 0.9700 .
C4 H4B 0.9700 .
C5 C5 1.374(13) 2_765
C5 H5A 0.9700 .
C5 H5B 0.9700 .
